data_7203089
loop_
_publ_author_name
'Toma\<si\'c, Vlasta'
'\<Stefani\'c, Zoran'

_publ_section_title
;
 Cholic acid as host for long linear molecules: a series of co-crystals
 with n-alkylammonia
;
_journal_issue 11
_journal_name_full CrystEngComm
_journal_page_first 1124
_journal_paper_doi 10.1039/b710469c
_journal_volume 9
_journal_year 2007
_chemical_absolute_configuration rm
_chemical_compound_source 'see text'
_chemical_formula_moiety 'C24 H39 O5, C10 H24 N, H2 O'
_chemical_formula_sum 'C34 H65 N O6'
_chemical_formula_weight 583.87
_chemical_name_systematic ?
_space_group_IT_number 4
_symmetry_cell_setting monoclinic
_symmetry_Int_Tables_number 4
_symmetry_space_group_name_Hall 'P 2yb'
_symmetry_space_group_name_H-M 'P 1 21 1'
_atom_sites_solution_hydrogens ' ?'
_atom_sites_solution_primary ' ?'
_atom_sites_solution_secondary ' ?'
_audit_creation_date 2007-01-02T15:32:27-00:00
_audit_creation_method 'WinGX routine CIF_UPDATE'
_cell_angle_alpha 90
_cell_angle_beta 98.607(3)
_cell_angle_gamma 90
_cell_formula_units_Z 2
_cell_length_a 14.5255(5)
_cell_length_b 7.9210(3)
_cell_length_c 14.9241(5)
_cell_measurement_reflns_used 25
_cell_measurement_temperature 0
_cell_measurement_theta_max 18
_cell_measurement_theta_min 10
_cell_measurement_wavelength 1.54128
_cell_volume 1697.78(10)
_computing_cell_refinement 'CAD4 Express (Enraf Nonius, 1994)'
_computing_data_collection 'CAD4 Express (Enraf Nonius, 1994)'
_computing_data_reduction 'XCAD4 (Harms & Wocadlo, 1995)'
_computing_molecular_graphics 'Ortep-3 for Windows (Farrugia, 1997)'
_computing_publication_material 'PLATON (Spek, 2003)'
_computing_structure_refinement 'SHELXL-97 (Sheldrick, 1997)'
_computing_structure_solution 'SHELXS-86 (Sheldrick, 1986)'
_diffrn_ambient_temperature 293(2)
_diffrn_detector 'scintillation LiI'
_diffrn_detector_dtime 1.195
_diffrn_measured_fraction_theta_full 1
_diffrn_measured_fraction_theta_max 1
_diffrn_measurement_device '\k-geometry diffractometer'
_diffrn_measurement_device_type 'Enraf Nonius TurboCAD4'
_diffrn_measurement_method 'non-profiled omega/2theta scans'
_diffrn_orient_matrix_type
;
x-axis points to radiation source
the matrix is specified in reciprocal space
;
_diffrn_orient_matrix_UB_11 0.067871
_diffrn_orient_matrix_UB_12 -0.025382
_diffrn_orient_matrix_UB_13 0.003545
_diffrn_orient_matrix_UB_21 0.012426
_diffrn_orient_matrix_UB_22 0.057688
_diffrn_orient_matrix_UB_23 0.06017
_diffrn_orient_matrix_UB_31 -0.009167
_diffrn_orient_matrix_UB_32 -0.109305
_diffrn_orient_matrix_UB_33 0.030913
_diffrn_radiation_monochromator graphite
_diffrn_radiation_probe x-ray
_diffrn_radiation_type CuK\a
_diffrn_radiation_wavelength 1.54128
_diffrn_reflns_av_R_equivalents 0.012
_diffrn_reflns_av_unetI/netI 0.021
_diffrn_reflns_limit_h_max 18
_diffrn_reflns_limit_h_min -18
_diffrn_reflns_limit_k_max 0
_diffrn_reflns_limit_k_min -9
_diffrn_reflns_limit_l_max 18
_diffrn_reflns_limit_l_min 0
_diffrn_reflns_number 3975
_diffrn_reflns_reduction_process
;
;
_diffrn_reflns_theta_full 76.44
_diffrn_reflns_theta_max 76.44
_diffrn_reflns_theta_min 2.99
_diffrn_source 'Enraf Nonius FR590'
_diffrn_standards_decay_% 3
_diffrn_standards_interval_time 120
_diffrn_standards_number 3
_exptl_absorpt_coefficient_mu 0.6
_exptl_absorpt_correction_T_max 0.9683
_exptl_absorpt_correction_T_min 0.9186
_exptl_absorpt_correction_type psi-scan
_exptl_absorpt_process_details
;
North A.C.T., Phillips D.C. & Mathews F.S. (1968) Acta. Cryst. A24, 351
Number of psi-scan sets used was 9
Theta correction was applied.
Averaged transmission function was used.
No Fourier smoothing was applied.
;
_exptl_crystal_colour ' ?'
_exptl_crystal_density_diffrn 1.142
_exptl_crystal_density_method 'Not Measured'
_exptl_crystal_description ' ?'
_exptl_crystal_F_000 648
_exptl_crystal_size_max 0.3
_exptl_crystal_size_mid 0.1
_exptl_crystal_size_min 0.05
_refine_diff_density_max 0.252
_refine_diff_density_min -0.215
_refine_diff_density_rms 0.041
_refine_ls_abs_structure_details 'Flack H.D. (1983), Acta Cryst. A39, 876-881'
_refine_ls_abs_structure_Flack 0.2(3)
_refine_ls_extinction_method none
_refine_ls_goodness_of_fit_ref 1.089
_refine_ls_hydrogen_treatment ' ?'
_refine_ls_matrix_type full
_refine_ls_number_parameters 398
_refine_ls_number_reflns 3831
_refine_ls_number_restraints 0
_refine_ls_restrained_S_all 1.088
_refine_ls_R_factor_all 0.0628
_refine_ls_R_factor_gt 0.0488
_refine_ls_shift/su_max 0.001
_refine_ls_shift/su_mean 0
_refine_ls_structure_factor_coef Fsqd
_refine_ls_weighting_details 'calc w=1/[\s^2^(Fo^2^)+(0.0764P)^2^+0.5450P] where P=(Fo^2^+2Fc^2^)/3'
_refine_ls_weighting_scheme calc
_refine_ls_wR_factor_gt 0.1402
_refine_ls_wR_factor_ref 0.1517
_reflns_number_gt 3317
_reflns_number_total 3831
_reflns_threshold_expression >2sigma(I)
_cod_data_source_file b710469c.txt
_cod_data_source_block 1
_cod_depositor_comments
;
The following automatic conversions were performed:
'_symmetry_cell_setting' value 'Monoclinic' changed to 'monoclinic'
according to '/home/saulius/struct/CIF-dictionaries/cif_core.dic'
dictionary named 'cif_core.dic' version 2.4.1 from 2010-06-29.

Automatic conversion script
Id: cif_fix_enum 1527 2010-12-29 10:47:43Z saulius 
;
_cod_original_sg_symbol_H-M 'P 21'
_cod_database_code 7203089

loop_
_symmetry_equiv_pos_as_xyz
x,y,z
-x,1/2+y,-z

loop_
_atom_site_label
_atom_site_type_symbol
_atom_site_fract_x
_atom_site_fract_y
_atom_site_fract_z
_atom_site_U_iso_or_equiv
_atom_site_adp_type
_atom_site_occupancy
_atom_site_calc_flag
_atom_site_refinement_flags
O1 O 0.6881(3) 0.2027(4) 0.5834(2) 0.0796(13) Uani 1 . .
O2 O 0.68627(17) -0.2369(3) 0.34638(17) 0.0479(8) Uani 1 . .
O3 O 0.61410(16) 0.2232(3) 0.18656(16) 0.0480(7) Uani 1 . .
O4 O 0.53299(18) 0.0269(5) -0.38493(16) 0.0621(9) Uani 1 . .
O5 O 0.42427(16) -0.0125(4) -0.29776(17) 0.0521(8) Uani 1 . .
C1 C 0.8691(2) 0.2722(5) 0.4354(2) 0.0458(10) Uani 1 . .
C2 C 0.7822(3) 0.3045(5) 0.4782(2) 0.0478(10) Uani 1 . .
C3 C 0.7705(3) 0.1680(5) 0.5462(2) 0.0520(11) Uani 1 . .
C4 C 0.7703(3) -0.0060(5) 0.5042(2) 0.0475(10) Uani 1 . .
C5 C 0.8540(2) -0.0399(4) 0.4550(2) 0.0456(10) Uani 1 . .
C6 C 0.8491(3) -0.2152(5) 0.4092(2) 0.0467(10) Uani 1 . .
C7 C 0.7782(2) -0.2305(4) 0.3226(2) 0.0416(9) Uani 1 . .
C8 C 0.7868(2) -0.0836(4) 0.2565(2) 0.0369(9) Uani 1 . .
C9 C 0.7868(2) 0.0883(4) 0.3058(2) 0.0349(8) Uani 1 . .
C10 C 0.8687(2) 0.1011(5) 0.3863(2) 0.0413(9) Uani 1 . .
C11 C 0.7807(2) 0.2405(4) 0.2418(2) 0.0412(10) Uani 1 . .
C12 C 0.7046(2) 0.2245(4) 0.1593(2) 0.0403(9) Uani 1 . .
C13 C 0.7170(2) 0.0612(4) 0.10784(19) 0.0355(8) Uani 1 . .
C14 C 0.7119(2) -0.0875(4) 0.1735(2) 0.0362(9) Uani 1 . .
C15 C 0.7051(3) -0.2440(4) 0.1130(2) 0.0451(10) Uani 1 . .
C16 C 0.6517(3) -0.1823(4) 0.0211(2) 0.0459(10) Uani 1 . .
C17 C 0.6381(2) 0.0114(4) 0.0290(2) 0.0388(9) Uani 1 . .
C18 C 0.8112(2) 0.0662(5) 0.0716(2) 0.0481(10) Uani 1 . .
C19 C 0.9643(2) 0.0833(6) 0.3550(3) 0.0573(11) Uani 1 . .
C20 C 0.6348(2) 0.1050(5) -0.0617(2) 0.0434(10) Uani 1 . .
C21 C 0.6188(3) 0.2958(5) -0.0529(3) 0.0632(14) Uani 1 . .
C22 C 0.5604(2) 0.0316(5) -0.1359(2) 0.0468(10) Uani 1 . .
C23 C 0.5744(3) 0.0892(6) -0.2300(2) 0.0566(13) Uani 1 . .
C24 C 0.5048(2) 0.0280(4) -0.3095(2) 0.0442(10) Uani 1 . .
N1 N 0.4269(2) -0.0084(5) 0.44974(19) 0.0503(10) Uani 1 . .
C25 C -0.0584(7) 0.0372(14) -0.2565(4) 0.154(4) Uani 1 . .
C26 C -0.0426(6) -0.0305(13) -0.1637(5) 0.138(3) Uani 1 . .
C27 C 0.0360(4) 0.0397(10) -0.1074(3) 0.092(2) Uani 1 . .
C28 C 0.0524(3) -0.0157(9) -0.0076(3) 0.0812(19) Uani 1 . .
C29 C 0.1336(3) 0.0639(8) 0.0461(3) 0.0738(16) Uani 1 . .
C30 C 0.1542(3) 0.0151(8) 0.1462(3) 0.0761(18) Uani 1 . .
C31 C 0.2326(3) 0.1141(7) 0.1948(3) 0.0705(16) Uani 1 . .
C32 C 0.2611(3) 0.0713(7) 0.2954(3) 0.0698(16) Uani 1 . .
C33 C 0.3371(3) 0.1853(6) 0.3376(3) 0.0632(14) Uani 1 . .
C34 C 0.3733(3) 0.1511(6) 0.4362(3) 0.0583(12) Uani 1 . .
O1W O 0.5444(2) 0.9983(5) 0.3189(2) 0.0773(11) Uani 1 . .
H1A H 0.92302 0.27671 0.48236 0.055 Uiso 1 . .
H1B H 0.87552 0.36171 0.39245 0.055 Uiso 1 . .
H1O H 0.645(5) 0.134(10) 0.591(5) 0.12(3) Uiso 1 . .
H2A H 0.78712 0.41353 0.50808 0.0573 Uiso 1 . .
H2B H 0.72813 0.30667 0.43138 0.0573 Uiso 1 . .
H2O H 0.655(3) -0.322(8) 0.326(3) 0.076(15) Uiso 1 . .
H3 H 0.82337 0.17454 0.59523 0.0621 Uiso 1 . .
H3O H 0.60663 0.31024 0.21429 0.072 Uiso 1 . .
H4A H 0.71354 -0.01954 0.46142 0.0571 Uiso 1 . .
H4B H 0.76972 -0.08983 0.55144 0.0571 Uiso 1 . .
H5 H 0.90941 -0.04019 0.50133 0.0547 Uiso 1 . .
H6A H 0.91025 -0.24271 0.39477 0.056 Uiso 1 . .
H6B H 0.83396 -0.29841 0.4524 0.056 Uiso 1 . .
H7 H 0.78991 -0.33652 0.29231 0.0499 Uiso 1 . .
H8 H 0.84709 -0.09501 0.23523 0.0443 Uiso 1 . .
H9 H 0.72957 0.09038 0.33323 0.0418 Uiso 1 . .
H11A H 0.84035 0.25488 0.22095 0.0494 Uiso 1 . .
H11B H 0.76901 0.34104 0.27545 0.0494 Uiso 1 . .
H12 H 0.70894 0.32075 0.11883 0.0483 Uiso 1 . .
H14 H 0.65201 -0.07759 0.19586 0.0434 Uiso 1 . .
H15A H 0.67122 -0.33362 0.13805 0.0541 Uiso 1 . .
H15B H 0.76653 -0.28509 0.10596 0.0541 Uiso 1 . .
H16A H 0.59183 -0.23834 0.00818 0.0551 Uiso 1 . .
H16B H 0.68709 -0.20725 -0.02751 0.0551 Uiso 1 . .
H17 H 0.57829 0.02991 0.05041 0.0465 Uiso 1 . .
H18A H 0.81915 -0.03637 0.03927 0.0721 Uiso 1 . .
H18B H 0.86091 0.07721 0.12141 0.0721 Uiso 1 . .
H18C H 0.81211 0.16071 0.03145 0.0721 Uiso 1 . .
H19A H 0.96697 -0.02194 0.32351 0.0858 Uiso 1 . .
H19B H 1.01223 0.08576 0.40672 0.0858 Uiso 1 . .
H19C H 0.97335 0.17484 0.31504 0.0858 Uiso 1 . .
H20 H 0.69548 0.08989 -0.08187 0.0521 Uiso 1 . .
H21A H 0.66517 0.34159 -0.00674 0.095 Uiso 1 . .
H21B H 0.55806 0.315 -0.03682 0.095 Uiso 1 . .
H21C H 0.62305 0.35004 -0.10968 0.095 Uiso 1 . .
H22A H 0.56281 -0.0907 -0.13319 0.0562 Uiso 1 . .
H22B H 0.49918 0.06666 -0.12453 0.0562 Uiso 1 . .
H23A H 0.57391 0.21161 -0.23069 0.0678 Uiso 1 . .
H23B H 0.63593 0.05338 -0.23996 0.0678 Uiso 1 . .
H1N H 0.472(2) -0.019(7) 0.405(2) 0.072(13) Uiso 1 . .
H2N H 0.464(2) -0.024(8) 0.5102(18) 0.083(15) Uiso 1 . .
H3N H 0.381(3) -0.102(6) 0.438(4) 0.11(2) Uiso 1 . .
H25A H -0.11113 -0.01805 -0.29061 0.2309 Uiso 1 . .
H25B H -0.00422 0.01739 -0.28479 0.2309 Uiso 1 . .
H25C H -0.07002 0.15631 -0.25453 0.2309 Uiso 1 . .
H26A H -0.09772 -0.00969 -0.13575 0.1655 Uiso 1 . .
H26B H -0.03443 -0.15178 -0.16664 0.1655 Uiso 1 . .
H27A H 0.02979 0.16165 -0.10904 0.1105 Uiso 1 . .
H27B H 0.09121 0.01167 -0.13368 0.1105 Uiso 1 . .
H28A H -0.00253 0.01127 0.01948 0.0974 Uiso 1 . .
H28B H 0.06044 -0.13726 -0.00495 0.0974 Uiso 1 . .
H29A H 0.12514 0.18533 0.04235 0.0882 Uiso 1 . .
H29B H 0.18793 0.03699 0.01813 0.0882 Uiso 1 . .
H30A H 0.0991 0.03397 0.17438 0.0915 Uiso 1 . .
H30B H 0.16929 -0.10418 0.15122 0.0915 Uiso 1 . .
H31A H 0.21607 0.23272 0.18994 0.0849 Uiso 1 . .
H31B H 0.28629 0.09801 0.16415 0.0849 Uiso 1 . .
H32A H 0.20757 0.08307 0.32678 0.0837 Uiso 1 . .
H32B H 0.282 -0.04496 0.30128 0.0837 Uiso 1 . .
H33A H 0.31462 0.30066 0.33209 0.0759 Uiso 1 . .
H33B H 0.3887 0.17641 0.30347 0.0759 Uiso 1 . .
H34A H 0.41277 0.24408 0.4604 0.0696 Uiso 1 . .
H34B H 0.32109 0.14555 0.46977 0.0696 Uiso 1 . .
H1W H 0.562(4) 1.045(10) 0.263(3) 0.14(2) Uiso 1 . .
H2W H 0.596(3) 0.917(5) 0.322(3) 0.079(15) Uiso 1 . .

loop_
_atom_site_aniso_label
_atom_site_aniso_U_11
_atom_site_aniso_U_22
_atom_site_aniso_U_33
_atom_site_aniso_U_23
_atom_site_aniso_U_13
_atom_site_aniso_U_12
O1 0.112(3) 0.0468(16) 0.094(2) -0.0117(17) 0.061(2) -0.0117(18)
O2 0.0533(13) 0.0364(13) 0.0553(13) -0.0036(12) 0.0124(11) -0.0085(11)
O3 0.0517(12) 0.0396(13) 0.0527(12) -0.0108(11) 0.0078(10) 0.0097(10)
O4 0.0600(14) 0.087(2) 0.0386(12) 0.0014(14) 0.0051(10) -0.0053(15)
O5 0.0467(12) 0.0525(15) 0.0548(13) 0.0185(12) 0.0002(10) -0.0017(12)
C1 0.0521(18) 0.0415(19) 0.0418(16) -0.0042(15) 0.0002(14) -0.0150(15)
C2 0.066(2) 0.0350(18) 0.0423(16) -0.0069(14) 0.0078(15) -0.0069(16)
C3 0.073(2) 0.045(2) 0.0380(16) -0.0057(15) 0.0088(15) -0.0065(18)
C4 0.068(2) 0.0355(17) 0.0391(15) 0.0027(15) 0.0085(14) -0.0064(16)
C5 0.0511(17) 0.0379(19) 0.0440(16) 0.0009(14) -0.0049(14) -0.0016(15)
C6 0.0537(19) 0.0353(17) 0.0489(18) 0.0032(15) 0.0005(14) 0.0080(15)
C7 0.0477(17) 0.0314(16) 0.0458(16) -0.0028(14) 0.0076(13) 0.0033(14)
C8 0.0403(15) 0.0306(15) 0.0399(15) -0.0038(13) 0.0063(12) 0.0020(12)
C9 0.0386(14) 0.0293(15) 0.0364(14) -0.0044(12) 0.0046(11) -0.0047(12)
C10 0.0420(15) 0.0388(18) 0.0411(15) -0.0034(14) 0.0002(12) -0.0068(14)
C11 0.0520(18) 0.0307(17) 0.0407(16) -0.0018(13) 0.0063(13) -0.0075(14)
C12 0.0496(17) 0.0315(16) 0.0396(15) -0.0015(13) 0.0063(13) 0.0006(14)
C13 0.0383(14) 0.0340(16) 0.0345(14) -0.0031(13) 0.0068(11) 0.0003(12)
C14 0.0403(15) 0.0306(15) 0.0383(15) -0.0068(13) 0.0083(12) 0.0002(13)
C15 0.0545(19) 0.0333(17) 0.0472(18) -0.0096(15) 0.0068(14) -0.0001(15)
C16 0.0532(18) 0.0385(19) 0.0458(17) -0.0114(15) 0.0066(14) 0.0003(15)
C17 0.0407(14) 0.0399(17) 0.0365(14) -0.0062(14) 0.0079(11) -0.0013(14)
C18 0.0445(16) 0.055(2) 0.0462(16) -0.0036(16) 0.0115(13) -0.0046(16)
C19 0.0425(17) 0.060(2) 0.068(2) -0.005(2) 0.0037(15) -0.0066(17)
C20 0.0495(17) 0.0427(19) 0.0375(15) -0.0026(14) 0.0048(12) -0.0033(15)
C21 0.091(3) 0.044(2) 0.050(2) 0.0042(18) -0.0043(19) -0.004(2)
C22 0.0513(17) 0.050(2) 0.0386(15) 0.0028(15) 0.0047(13) -0.0040(16)
C23 0.059(2) 0.070(3) 0.0400(16) -0.0024(18) 0.0053(14) -0.013(2)
C24 0.0503(17) 0.0386(18) 0.0413(16) 0.0089(14) -0.0005(13) 0.0008(14)
N1 0.0543(16) 0.0569(19) 0.0390(14) 0.0042(15) 0.0045(12) 0.0051(16)
C25 0.222(9) 0.141(8) 0.083(4) 0.012(5) -0.031(5) 0.018(7)
C26 0.161(6) 0.124(7) 0.113(5) 0.010(5) -0.030(5) -0.017(6)
C27 0.087(3) 0.103(5) 0.081(3) -0.009(3) -0.002(3) -0.007(3)
C28 0.073(3) 0.090(4) 0.081(3) -0.004(3) 0.013(2) 0.007(3)
C29 0.077(3) 0.076(3) 0.067(2) 0.009(2) 0.006(2) 0.005(3)
C30 0.079(3) 0.081(4) 0.067(2) 0.012(3) 0.007(2) -0.003(3)
C31 0.085(3) 0.068(3) 0.056(2) 0.010(2) 0.002(2) -0.001(2)
C32 0.087(3) 0.064(3) 0.057(2) 0.011(2) 0.006(2) -0.002(2)
C33 0.070(2) 0.062(3) 0.057(2) 0.009(2) 0.0079(18) 0.009(2)
C34 0.067(2) 0.056(2) 0.052(2) 0.0017(18) 0.0089(17) 0.0071(19)
O1W 0.0745(19) 0.069(2) 0.099(2) 0.017(2) 0.0472(17) 0.0179(18)

loop_
_atom_type_symbol
_atom_type_description
_atom_type_scat_dispersion_real
_atom_type_scat_dispersion_imag
_atom_type_scat_source
O O 0.0492 0.0322 'International Tables Vol C Tables 4.2.6.8 and 6.1.1.4'
N N 0.0311 0.018 'International Tables Vol C Tables 4.2.6.8 and 6.1.1.4'
H H 0 0 'International Tables Vol C Tables 4.2.6.8 and 6.1.1.4'
C C 0.0181 0.0091 'International Tables Vol C Tables 4.2.6.8 and 6.1.1.4'

loop_
_geom_angle_atom_site_label_1
_geom_angle_atom_site_label_2
_geom_angle_atom_site_label_3
_geom_angle
_geom_angle_site_symmetry_1
_geom_angle_site_symmetry_2
_geom_angle_site_symmetry_3
_geom_angle_publ_flag
C3 O1 H1O 128(5) . . . no
C7 O2 H2O 114(3) . . . no
C12 O3 H3O 109 . . . no
H1W O1W H2W 90(5) . . . no
H1N N1 H3N 108(4) . . . no
H2N N1 H3N 109(5) . . . no
C34 N1 H2N 116(3) . . . no
C34 N1 H1N 111(3) . . . no
H1N N1 H2N 106(2) . . . no
C34 N1 H3N 107(3) . . . no
C2 C1 C10 113.8(3) . . . no
C1 C2 C3 110.3(3) . . . no
O1 C3 C4 112.9(3) . . . yes
C2 C3 C4 111.5(3) . . . no
O1 C3 C2 108.1(3) . . . yes
C3 C4 C5 113.9(3) . . . no
C4 C5 C10 112.8(3) . . . no
C6 C5 C10 110.9(3) . . . no
C4 C5 C6 112.4(3) . . . no
C5 C6 C7 115.2(3) . . . no
O2 C7 C6 109.1(3) . . . yes
C6 C7 C8 111.8(3) . . . no
O2 C7 C8 110.7(2) . . . yes
C9 C8 C14 110.7(2) . . . no
C7 C8 C14 112.9(2) . . . no
C7 C8 C9 110.7(2) . . . no
C8 C9 C11 113.6(2) . . . no
C10 C9 C11 113.2(3) . . . no
C8 C9 C10 111.6(3) . . . no
C1 C10 C9 111.8(3) . . . no
C1 C10 C5 108.1(2) . . . no
C9 C10 C19 112.3(3) . . . no
C5 C10 C9 107.3(3) . . . no
C5 C10 C19 110.8(3) . . . no
C1 C10 C19 106.6(3) . . . no
C9 C11 C12 113.8(3) . . . no
C11 C12 C13 110.4(2) . . . no
O3 C12 C11 110.8(2) . . . yes
O3 C12 C13 108.6(2) . . . yes
C17 C13 C18 109.3(2) . . . no
C12 C13 C14 107.9(2) . . . no
C12 C13 C18 109.3(3) . . . no
C14 C13 C18 111.8(3) . . . no
C14 C13 C17 100.7(2) . . . no
C12 C13 C17 117.6(2) . . . no
C8 C14 C13 113.9(2) . . . no
C13 C14 C15 104.4(2) . . . no
C8 C14 C15 118.2(3) . . . no
C14 C15 C16 104.3(3) . . . no
C15 C16 C17 107.3(2) . . . no
C16 C17 C20 113.4(3) . . . no
C13 C17 C20 117.6(3) . . . no
C13 C17 C16 102.6(2) . . . no
C17 C20 C21 112.6(3) . . . no
C17 C20 C22 112.1(3) . . . no
C21 C20 C22 109.5(3) . . . no
C20 C22 C23 112.0(3) . . . no
C22 C23 C24 117.5(3) . . . no
O5 C24 C23 120.0(3) . . . yes
O4 C24 O5 124.2(3) . . . yes
O4 C24 C23 115.8(3) . . . yes
H1A C1 H1B 108 . . . no
C2 C1 H1B 109 . . . no
C10 C1 H1A 109 . . . no
C10 C1 H1B 109 . . . no
C2 C1 H1A 109 . . . no
C1 C2 H2B 110 . . . no
C3 C2 H2A 110 . . . no
H2A C2 H2B 108 . . . no
C1 C2 H2A 110 . . . no
C3 C2 H2B 110 . . . no
O1 C3 H3 108 . . . no
C4 C3 H3 108 . . . no
C2 C3 H3 108 . . . no
C3 C4 H4A 109 . . . no
C5 C4 H4B 109 . . . no
C5 C4 H4A 109 . . . no
C3 C4 H4B 109 . . . no
H4A C4 H4B 108 . . . no
C4 C5 H5 107 . . . no
C10 C5 H5 107 . . . no
C6 C5 H5 107 . . . no
C5 C6 H6B 108 . . . no
C7 C6 H6A 109 . . . no
H6A C6 H6B 108 . . . no
C7 C6 H6B 108 . . . no
C5 C6 H6A 108 . . . no
C8 C7 H7 108 . . . no
O2 C7 H7 108 . . . no
C6 C7 H7 108 . . . no
C14 C8 H8 107 . . . no
C9 C8 H8 107 . . . no
C7 C8 H8 107 . . . no
C11 C9 H9 106 . . . no
C10 C9 H9 106 . . . no
C8 C9 H9 106 . . . no
H11A C11 H11B 108 . . . no
C9 C11 H11B 109 . . . no
C9 C11 H11A 109 . . . no
C12 C11 H11B 109 . . . no
C12 C11 H11A 109 . . . no
C11 C12 H12 109 . . . no
O3 C12 H12 109 . . . no
C13 C12 H12 109 . . . no
C13 C14 H14 107 . . . no
C15 C14 H14 106 . . . no
C8 C14 H14 107 . . . no
C16 C15 H15A 111 . . . no
C14 C15 H15A 111 . . . no
C16 C15 H15B 111 . . . no
H15A C15 H15B 109 . . . no
C14 C15 H15B 111 . . . no
C15 C16 H16B 110 . . . no
C15 C16 H16A 110 . . . no
H16A C16 H16B 109 . . . no
C17 C16 H16A 110 . . . no
C17 C16 H16B 110 . . . no
C20 C17 H17 108 . . . no
C13 C17 H17 108 . . . no
C16 C17 H17 108 . . . no
C13 C18 H18B 110 . . . no
H18A C18 H18C 109 . . . no
C13 C18 H18C 110 . . . no
C13 C18 H18A 109 . . . no
H18B C18 H18C 109 . . . no
H18A C18 H18B 109 . . . no
C10 C19 H19C 109 . . . no
C10 C19 H19B 109 . . . no
H19A C19 H19B 109 . . . no
C10 C19 H19A 109 . . . no
H19B C19 H19C 110 . . . no
H19A C19 H19C 109 . . . no
C22 C20 H20 107 . . . no
C21 C20 H20 107 . . . no
C17 C20 H20 107 . . . no
C20 C21 H21B 109 . . . no
C20 C21 H21C 110 . . . no
H21B C21 H21C 109 . . . no
H21A C21 H21B 109 . . . no
C20 C21 H21A 110 . . . no
H21A C21 H21C 109 . . . no
C23 C22 H22B 109 . . . no
C20 C22 H22B 109 . . . no
C23 C22 H22A 109 . . . no
C20 C22 H22A 109 . . . no
H22A C22 H22B 108 . . . no
C22 C23 H23B 108 . . . no
H23A C23 H23B 107 . . . no
C22 C23 H23A 108 . . . no
C24 C23 H23A 108 . . . no
C24 C23 H23B 108 . . . no
C25 C26 C27 114.3(8) . . . no
C26 C27 C28 117.0(6) . . . no
C27 C28 C29 113.7(5) . . . no
C28 C29 C30 116.7(4) . . . no
C29 C30 C31 111.6(4) . . . no
C30 C31 C32 116.0(4) . . . no
C31 C32 C33 110.7(4) . . . no
C32 C33 C34 115.5(4) . . . no
N1 C34 C33 112.6(4) . . . yes
C26 C25 H25A 109 . . . no
C26 C25 H25B 109 . . . no
H25A C25 H25B 110 . . . no
H25A C25 H25C 110 . . . no
C26 C25 H25C 109 . . . no
H25B C25 H25C 109 . . . no
C25 C26 H26B 109 . . . no
C27 C26 H26A 109 . . . no
C27 C26 H26B 109 . . . no
H26A C26 H26B 108 . . . no
C25 C26 H26A 109 . . . no
C26 C27 H27A 108 . . . no
C26 C27 H27B 108 . . . no
C28 C27 H27B 108 . . . no
H27A C27 H27B 107 . . . no
C28 C27 H27A 108 . . . no
C27 C28 H28A 109 . . . no
C29 C28 H28A 109 . . . no
C29 C28 H28B 109 . . . no
C27 C28 H28B 109 . . . no
H28A C28 H28B 108 . . . no
C28 C29 H29B 108 . . . no
C30 C29 H29A 108 . . . no
C30 C29 H29B 108 . . . no
H29A C29 H29B 107 . . . no
C28 C29 H29A 108 . . . no
C29 C30 H30B 109 . . . no
C31 C30 H30A 109 . . . no
C29 C30 H30A 109 . . . no
H30A C30 H30B 108 . . . no
C31 C30 H30B 109 . . . no
C30 C31 H31A 108 . . . no
C30 C31 H31B 108 . . . no
C32 C31 H31B 108 . . . no
H31A C31 H31B 107 . . . no
C32 C31 H31A 108 . . . no
C31 C32 H32B 109 . . . no
C33 C32 H32A 110 . . . no
C33 C32 H32B 110 . . . no
H32A C32 H32B 108 . . . no
C31 C32 H32A 109 . . . no
C32 C33 H33B 108 . . . no
C34 C33 H33A 108 . . . no
C32 C33 H33A 108 . . . no
H33A C33 H33B 108 . . . no
C34 C33 H33B 108 . . . no
N1 C34 H34A 109 . . . no
N1 C34 H34B 109 . . . no
C33 C34 H34B 109 . . . no
H34A C34 H34B 108 . . . no
C33 C34 H34A 109 . . . no

loop_
_geom_bond_atom_site_label_1
_geom_bond_atom_site_label_2
_geom_bond_distance
_geom_bond_site_symmetry_1
_geom_bond_site_symmetry_2
_geom_bond_publ_flag
O1 C3 1.420(6) . . yes
O2 C7 1.433(4) . . yes
O3 C12 1.433(4) . . yes
O4 C24 1.254(4) . . yes
O5 C24 1.250(4) . . yes
O1 H1O 0.85(7) . . no
O2 H2O 0.84(6) . . no
O3 H3O 0.82 . . no
O1W H2W 0.98(4) . . no
O1W H1W 0.98(5) . . no
N1 C34 1.482(6) . . yes
N1 H3N 1.00(5) . . no
N1 H2N 0.99(3) . . no
N1 H1N 1.01(3) . . no
C1 C10 1.540(5) . . no
C1 C2 1.519(5) . . no
C2 C3 1.510(5) . . no
C3 C4 1.514(5) . . no
C4 C5 1.535(5) . . no
C5 C10 1.552(5) . . no
C5 C6 1.545(5) . . no
C6 C7 1.532(5) . . no
C7 C8 1.543(4) . . no
C8 C14 1.522(4) . . no
C8 C9 1.548(4) . . no
C9 C10 1.562(4) . . no
C9 C11 1.532(4) . . no
C10 C19 1.536(4) . . no
C11 C12 1.532(4) . . no
C12 C13 1.529(4) . . no
C13 C14 1.541(4) . . no
C13 C18 1.545(4) . . no
C13 C17 1.565(4) . . no
C14 C15 1.528(4) . . no
C15 C16 1.550(5) . . no
C16 C17 1.554(4) . . no
C17 C20 1.538(4) . . no
C20 C21 1.538(6) . . no
C20 C22 1.541(4) . . no
C22 C23 1.519(4) . . no
C23 C24 1.519(5) . . no
C1 H1B 0.97 . . no
C1 H1A 0.97 . . no
C2 H2A 0.97 . . no
C2 H2B 0.97 . . no
C3 H3 0.98 . . no
C4 H4A 0.97 . . no
C4 H4B 0.97 . . no
C5 H5 0.98 . . no
C6 H6A 0.97 . . no
C6 H6B 0.97 . . no
C7 H7 0.98 . . no
C8 H8 0.98 . . no
C9 H9 0.98 . . no
C11 H11A 0.97 . . no
C11 H11B 0.97 . . no
C12 H12 0.98 . . no
C14 H14 0.98 . . no
C15 H15B 0.97 . . no
C15 H15A 0.97 . . no
C16 H16B 0.97 . . no
C16 H16A 0.97 . . no
C17 H17 0.98 . . no
C18 H18C 0.96 . . no
C18 H18B 0.96 . . no
C18 H18A 0.96 . . no
C19 H19C 0.96 . . no
C19 H19A 0.96 . . no
C19 H19B 0.96 . . no
C20 H20 0.98 . . no
C21 H21B 0.96 . . no
C21 H21C 0.96 . . no
C21 H21A 0.96 . . no
C22 H22A 0.97 . . no
C22 H22B 0.97 . . no
C23 H23B 0.97 . . no
C23 H23A 0.97 . . no
C25 C26 1.471(10) . . no
C26 C27 1.425(10) . . no
C27 C28 1.537(7) . . no
C28 C29 1.466(7) . . no
C29 C30 1.529(6) . . no
C30 C31 1.480(7) . . no
C31 C32 1.534(6) . . no
C32 C33 1.491(7) . . no
C33 C34 1.511(6) . . no
C25 H25B 0.96 . . no
C25 H25C 0.96 . . no
C25 H25A 0.96 . . no
C26 H26A 0.97 . . no
C26 H26B 0.97 . . no
C27 H27A 0.97 . . no
C27 H27B 0.97 . . no
C28 H28A 0.97 . . no
C28 H28B 0.97 . . no
C29 H29B 0.97 . . no
C29 H29A 0.97 . . no
C30 H30A 0.97 . . no
C30 H30B 0.97 . . no
C31 H31A 0.97 . . no
C31 H31B 0.97 . . no
C32 H32B 0.97 . . no
C32 H32A 0.97 . . no
C33 H33A 0.97 . . no
C33 H33B 0.97 . . no
C34 H34B 0.97 . . no
C34 H34A 0.97 . . no

loop_
_geom_hbond_atom_site_label_D
_geom_hbond_atom_site_label_H
_geom_hbond_atom_site_label_A
_geom_hbond_distance_DH
_geom_hbond_distance_HA
_geom_hbond_distance_DA
_geom_hbond_angle_DHA
_geom_hbond_site_symmetry_A
_geom_hbond_publ_flag
N1 H1N O1W 1.01(3) 1.78(3) 2.780(4) 170(4) 1_545 yes
O1 H1O O4 0.85(7) 1.92(8) 2.749(5) 166(8) 1_556 yes
O1W H1W O3 0.98(5) 2.03(7) 2.949(4) 155(5) 1_565 yes
N1 H2N O4 0.99(3) 1.77(3) 2.721(4) 160(6) 1_556 yes
O2 H2O O5 0.84(6) 1.91(6) 2.743(4) 171(4) 2_645 yes
O1W H2W O2 0.98(4) 1.79(4) 2.763(4) 171(4) 1_565 yes
N1 H3N O1 1.00(5) 1.85(5) 2.833(5) 171(4) 2_646 yes
O3 H3O O5 0.82 1.97 2.779(4) 168 2_655 yes
C4 H4A O2 0.97 2.42 3.086(4) 125 . yes
C14 H14 O2 0.98 2.56 2.913(4) 101 . yes
C14 H14 O3 0.98 2.44 2.863(4) 105 . yes
C17 H17 O3 0.98 2.54 2.951(4) 105 . yes

loop_
_geom_torsion_atom_site_label_1
_geom_torsion_atom_site_label_2
_geom_torsion_atom_site_label_3
_geom_torsion_atom_site_label_4
_geom_torsion
_geom_torsion_site_symmetry_1
_geom_torsion_site_symmetry_2
_geom_torsion_site_symmetry_3
_geom_torsion_site_symmetry_4
_geom_torsion_publ_flag
C2 C1 C10 C19 -175.1(3) . . . . no
C10 C1 C2 C3 58.9(4) . . . . no
C2 C1 C10 C5 -56.0(3) . . . . no
C2 C1 C10 C9 61.9(3) . . . . no
C1 C2 C3 O1 -179.4(3) . . . . no
C1 C2 C3 C4 -54.7(4) . . . . no
C2 C3 C4 C5 52.2(4) . . . . no
O1 C3 C4 C5 174.1(3) . . . . no
C3 C4 C5 C10 -51.0(4) . . . . no
C3 C4 C5 C6 -177.3(3) . . . . no
C4 C5 C10 C9 -69.9(3) . . . . no
C4 C5 C10 C1 50.8(3) . . . . no
C4 C5 C6 C7 74.4(4) . . . . no
C10 C5 C6 C7 -52.9(4) . . . . no
C6 C5 C10 C19 -65.7(4) . . . . no
C6 C5 C10 C9 57.2(3) . . . . no
C4 C5 C10 C19 167.2(3) . . . . no
C6 C5 C10 C1 177.8(3) . . . . no
C5 C6 C7 C8 48.6(4) . . . . no
C5 C6 C7 O2 -74.1(4) . . . . no
O2 C7 C8 C9 71.5(3) . . . . no
C6 C7 C8 C14 -175.1(3) . . . . no
C6 C7 C8 C9 -50.4(3) . . . . no
O2 C7 C8 C14 -53.3(3) . . . . no
C9 C8 C14 C15 176.5(3) . . . . no
C14 C8 C9 C10 -175.0(2) . . . . no
C7 C8 C9 C11 -171.5(2) . . . . no
C9 C8 C14 C13 53.4(3) . . . . no
C7 C8 C14 C13 178.1(2) . . . . no
C7 C8 C9 C10 59.0(3) . . . . no
C14 C8 C9 C11 -45.5(3) . . . . no
C7 C8 C14 C15 -58.7(4) . . . . no
C10 C9 C11 C12 176.3(2) . . . . no
C8 C9 C10 C19 60.1(4) . . . . no
C8 C9 C11 C12 47.7(3) . . . . no
C11 C9 C10 C19 -69.6(4) . . . . no
C11 C9 C10 C5 168.5(2) . . . . no
C8 C9 C10 C5 -61.9(3) . . . . no
C11 C9 C10 C1 50.2(3) . . . . no
C8 C9 C10 C1 179.9(2) . . . . no
C9 C11 C12 O3 65.4(3) . . . . no
C9 C11 C12 C13 -54.9(3) . . . . no
O3 C12 C13 C17 50.4(3) . . . . no
C11 C12 C13 C14 59.2(3) . . . . no
O3 C12 C13 C14 -62.5(3) . . . . no
C11 C12 C13 C18 -62.6(3) . . . . no
O3 C12 C13 C18 175.8(2) . . . . no
C11 C12 C13 C17 172.0(2) . . . . no
C14 C13 C17 C16 -40.6(3) . . . . no
C14 C13 C17 C20 -165.7(3) . . . . no
C12 C13 C17 C20 77.5(3) . . . . no
C18 C13 C14 C8 59.6(3) . . . . no
C12 C13 C14 C8 -60.6(3) . . . . no
C12 C13 C17 C16 -157.4(3) . . . . no
C18 C13 C17 C16 77.3(3) . . . . no
C18 C13 C17 C20 -47.9(4) . . . . no
C18 C13 C14 C15 -70.8(3) . . . . no
C17 C13 C14 C15 45.2(3) . . . . no
C17 C13 C14 C8 175.6(2) . . . . no
C12 C13 C14 C15 169.0(3) . . . . no
C13 C14 C15 C16 -31.6(4) . . . . no
C8 C14 C15 C16 -159.4(3) . . . . no
C14 C15 C16 C17 5.4(4) . . . . no
C15 C16 C17 C20 149.9(3) . . . . no
C15 C16 C17 C13 22.1(4) . . . . no
C13 C17 C20 C22 174.2(3) . . . . no
C16 C17 C20 C21 178.5(3) . . . . no
C13 C17 C20 C21 -61.8(4) . . . . no
C16 C17 C20 C22 54.5(4) . . . . no
C21 C20 C22 C23 70.0(4) . . . . no
C17 C20 C22 C23 -164.3(3) . . . . no
C20 C22 C23 C24 -179.1(3) . . . . no
C22 C23 C24 O5 25.4(5) . . . . no
C22 C23 C24 O4 -156.7(4) . . . . no
C25 C26 C27 C28 175.6(7) . . . . no
C26 C27 C28 C29 -179.1(6) . . . . no
C27 C28 C29 C30 179.9(5) . . . . no
C28 C29 C30 C31 -175.1(5) . . . . no
C29 C30 C31 C32 -178.2(4) . . . . no
C30 C31 C32 C33 -177.0(4) . . . . no
C31 C32 C33 C34 -178.0(4) . . . . no
C32 C33 C34 N1 70.1(5) . . . . no

loop_
_cod_related_entry_id
_cod_related_entry_database
_cod_related_entry_code
1 ChemSpider 30653665
